data_7701322
loop_
_publ_author_name
'Zhou, wanli'
'Liu, Ping'
'Zheng, yanping'
'Liu, Xuekun'
'Zhang, Yong'
'Yuan, Gang'
'Peng, Jun'

_publ_section_title
;
 Four new dual-functional electro-catalysts formed of small molybdenum
 clusters and Cu-pyridyl complexes
;
_journal_name_full 'Dalton Transactions'
_journal_paper_doi 10.1039/C9DT03560E
_journal_year 2019
_chemical_formula_moiety 'C11 H11 Cu Mo3 N5 O11'
_chemical_formula_sum 'C11 H11 Cu Mo3 N5 O11'
_chemical_formula_weight 740.61
_space_group_crystal_system triclinic
_space_group_IT_number 2
_space_group_name_Hall '-P 1'
_space_group_name_H-M_alt 'P -1'
_symmetry_space_group_name_Hall '-P 1'
_symmetry_space_group_name_H-M 'P -1'
_atom_sites_solution_hydrogens mixed
_audit_creation_method SHELXL-2014/7
_audit_update_record
;
2019-09-03 deposited with the CCDC.    2019-10-07 downloaded from the CCDC.
;
_cell_angle_alpha 77.076(5)
_cell_angle_beta 85.384(5)
_cell_angle_gamma 74.767(5)
_cell_formula_units_Z 2
_cell_length_a 7.633(5)
_cell_length_b 10.979(5)
_cell_length_c 11.349(5)
_cell_measurement_reflns_used 12537
_cell_measurement_temperature 293(2)
_cell_measurement_theta_max 28.328
_cell_measurement_theta_min 2.963
_cell_volume 894.2(8)
_computing_cell_refinement CrysAlis
_computing_data_collection 'CrysAlis (Oxford Diffraction,2006)'
_computing_data_reduction CrysAlis
_computing_molecular_graphics 'Bruker SHELXTL'
_computing_publication_material 'Bruker SHELXTL'
_computing_structure_refinement 'SHELXL-2014/7 (Sheldrick, 2014)'
_computing_structure_solution 'SHELXS-97 (Sheldrick, 1990)'
_diffrn_ambient_temperature 293(2)
_diffrn_measured_fraction_theta_full 0.992
_diffrn_measured_fraction_theta_max 0.989
_diffrn_measurement_device_type 'Xcalibur, Ruby, Gemini ultra'
_diffrn_measurement_method '\w scan'
_diffrn_radiation_type MoK\a
_diffrn_radiation_wavelength 0.71069
_diffrn_reflns_av_R_equivalents 0.0169
_diffrn_reflns_av_unetI/netI 0.0178
_diffrn_reflns_Laue_measured_fraction_full 0.992
_diffrn_reflns_Laue_measured_fraction_max 0.989
_diffrn_reflns_limit_h_max 10
_diffrn_reflns_limit_h_min -10
_diffrn_reflns_limit_k_max 14
_diffrn_reflns_limit_k_min -14
_diffrn_reflns_limit_l_max 15
_diffrn_reflns_limit_l_min -15
_diffrn_reflns_number 12537
_diffrn_reflns_point_group_measured_fraction_full 0.992
_diffrn_reflns_point_group_measured_fraction_max 0.989
_diffrn_reflns_theta_full 25.240
_diffrn_reflns_theta_max 28.328
_diffrn_reflns_theta_min 2.963
_diffrn_source 'fine-focus sealed tube'
_exptl_absorpt_coefficient_mu 3.303
_exptl_absorpt_correction_type multi-scan
_exptl_absorpt_process_details 'SADABS, Sheldrick, 1996'
_exptl_crystal_colour green
_exptl_crystal_density_diffrn 2.751
_exptl_crystal_density_method 'not measured'
_exptl_crystal_description block
_exptl_crystal_F_000 710
_exptl_crystal_size_max 0.38
_exptl_crystal_size_mid 0.25
_exptl_crystal_size_min 0.15
_exptl_transmission_factor_max 0.609
_exptl_transmission_factor_min 0.386
_refine_diff_density_max 1.178
_refine_diff_density_min -1.133
_refine_diff_density_rms 0.135
_refine_ls_extinction_method none
_refine_ls_goodness_of_fit_ref 1.023
_refine_ls_hydrogen_treatment mixed
_refine_ls_matrix_type full
_refine_ls_number_parameters 286
_refine_ls_number_reflns 4425
_refine_ls_number_restraints 2
_refine_ls_restrained_S_all 1.023
_refine_ls_R_factor_all 0.0252
_refine_ls_R_factor_gt 0.0241
_refine_ls_shift/su_max 0.001
_refine_ls_shift/su_mean 0.000
_refine_ls_structure_factor_coef Fsqd
_refine_ls_weighting_details 'w=1/[\s^2^(Fo^2^)+(0.0252P)^2^+4.5487P] where P=(Fo^2^+2Fc^2^)/3'
_refine_ls_weighting_scheme calc
_refine_ls_wR_factor_gt 0.0615
_refine_ls_wR_factor_ref 0.0621
_reflns_Friedel_coverage 0.000
_reflns_number_gt 4239
_reflns_number_total 4425
_reflns_threshold_expression 'I > 2\s(I)'
_cod_data_source_file c9dt03560e2.cif
_cod_data_source_block 3
_cod_database_code 7701322
_shelx_shelxl_version_number 2014/7
_shelx_space_group_comment
;
The symmetry employed for this shelxl refinement is uniquely defined
by the following loop, which should always be used as a source of
symmetry information in preference to the above space-group names.
They are only intended as comments.
;

loop_
_space_group_symop_operation_xyz
'x, y, z'
'-x, -y, -z'

loop_
_atom_site_label
_atom_site_type_symbol
_atom_site_fract_x
_atom_site_fract_y
_atom_site_fract_z
_atom_site_U_iso_or_equiv
_atom_site_adp_type
_atom_site_occupancy
_atom_site_site_symmetry_order
_atom_site_calc_flag
_atom_site_refinement_flags_posn
_atom_site_refinement_flags_adp
Mo1 Mo 0.02807(3) 0.41708(2) 0.64996(2) 0.00548(6) Uani 1 1 d . .
Mo2 Mo -0.53186(3) 0.59889(2) 0.35272(2) 0.00749(6) Uani 1 1 d . .
Mo3 Mo -0.32118(3) 0.66069(2) 0.57118(2) 0.00949(6) Uani 1 1 d . .
Cu1 Cu -0.90225(5) 0.86828(4) 0.21053(4) 0.01466(9) Uani 1 1 d . .
O1 O -0.6298(3) 0.7627(2) 0.3117(2) 0.0190(5) Uani 1 1 d . .
O1W O -0.5734(5) 1.0245(3) 0.3148(3) 0.0354(7) Uani 1 1 d D .
H1WA H -0.524(8) 0.950(3) 0.357(5) 0.053 Uiso 1 1 d D U
H1WB H -0.577(8) 1.072(5) 0.365(4) 0.053 Uiso 1 1 d D U
O2 O 0.0259(3) 0.2533(2) 0.7013(2) 0.0164(5) Uani 1 1 d . .
O3 O -0.2424(3) 0.4487(2) 0.6277(2) 0.0129(4) Uani 1 1 d . .
O4 O -0.4531(3) 0.5556(3) 0.2192(2) 0.0197(5) Uani 1 1 d . .
O5 O 0.0208(3) 0.4701(2) 0.7804(2) 0.0187(5) Uani 1 1 d . .
O6 O -0.0574(3) 0.6031(2) 0.54697(19) 0.0108(4) Uani 1 1 d . .
O7 O -0.2763(3) 0.6007(2) 0.3891(2) 0.0131(4) Uani 1 1 d . .
O8 O -0.5307(3) 0.6044(2) 0.5449(2) 0.0116(4) Uani 1 1 d . .
O9 O -0.3400(3) 0.6727(3) 0.7191(2) 0.0208(5) Uani 1 1 d . .
O10 O -0.3684(3) 0.8194(2) 0.4932(2) 0.0222(5) Uani 1 1 d . .
C1 C -0.7473(5) 0.6745(4) 0.0363(3) 0.0230(7) Uani 1 1 d . .
H1A H -0.7773 0.5998 0.0793 0.028 Uiso 1 1 calc R U
C2 C -0.6493(5) 0.6836(4) -0.0742(4) 0.0273(8) Uani 1 1 d . .
H2A H -0.6039 0.6183 -0.1168 0.033 Uiso 1 1 calc R U
C3 C -0.6342(5) 0.8077(4) -0.1061(3) 0.0263(8) Uani 1 1 d . .
H3A H -0.5758 0.8437 -0.1750 0.032 Uiso 1 1 calc R U
C4 C -0.7448(4) 0.9955(3) -0.0025(3) 0.0189(7) Uani 1 1 d . .
C5 C -0.6895(5) 1.0947(4) -0.0816(3) 0.0260(8) Uani 1 1 d . .
H5A H -0.6303 1.0832 -0.1547 0.031 Uiso 1 1 calc R U
C6 C -0.7272(6) 1.2132(4) -0.0460(4) 0.0303(9) Uani 1 1 d . .
H6A H -0.6897 1.2816 -0.0959 0.036 Uiso 1 1 calc R U
C7 C -0.8185(5) 1.2311(4) 0.0612(4) 0.0264(8) Uani 1 1 d . .
H7A H -0.8438 1.3102 0.0842 0.032 Uiso 1 1 calc R U
C8 C -0.8709(5) 1.1265(3) 0.1329(3) 0.0177(6) Uani 1 1 d . .
C9 C -1.0499(5) 1.2180(4) 0.3040(4) 0.0252(8) Uani 1 1 d . .
H9A H -1.0378 1.3023 0.2865 0.030 Uiso 1 1 calc R U
C10 C -1.1474(5) 1.1651(4) 0.3975(4) 0.0288(8) Uani 1 1 d . .
H10A H -1.2143 1.2055 0.4565 0.035 Uiso 1 1 calc R U
C11 C -1.1265(5) 1.0369(4) 0.3872(3) 0.0241(7) Uani 1 1 d . .
H11A H -1.1798 0.9777 0.4393 0.029 Uiso 1 1 calc R U
N1 N -0.7916(4) 0.7862(3) 0.0710(3) 0.0178(6) Uani 1 1 d . .
N2 N -1.0202(4) 1.0121(3) 0.2925(3) 0.0187(6) Uani 1 1 d . .
N3 N -0.8314(4) 1.0125(3) 0.1015(3) 0.0168(5) Uani 1 1 d . .
N4 N -0.9731(4) 1.1250(3) 0.2405(3) 0.0193(6) Uani 1 1 d . .
N5 N -0.7209(4) 0.8694(3) -0.0180(3) 0.0191(6) Uani 1 1 d . .

loop_
_atom_site_aniso_label
_atom_site_aniso_U_11
_atom_site_aniso_U_22
_atom_site_aniso_U_33
_atom_site_aniso_U_23
_atom_site_aniso_U_13
_atom_site_aniso_U_12
Mo1 0.00266(10) 0.00664(11) 0.00645(11) 0.00061(8) 0.00001(8) -0.00171(8)
Mo2 0.00498(11) 0.00879(11) 0.00872(12) -0.00010(8) -0.00056(8) -0.00310(8)
Mo3 0.00793(11) 0.00830(12) 0.01270(12) -0.00357(9) -0.00006(9) -0.00174(8)
Cu1 0.01804(19) 0.01141(18) 0.01462(19) -0.00193(14) 0.00375(14) -0.00575(14)
O1 0.0174(11) 0.0140(11) 0.0243(13) -0.0006(9) -0.0060(9) -0.0027(9)
O1W 0.051(2) 0.0221(14) 0.0294(16) -0.0036(12) -0.0065(14) -0.0034(13)
O2 0.0137(10) 0.0128(10) 0.0205(12) 0.0024(9) 0.0005(9) -0.0050(8)
O3 0.0074(9) 0.0124(10) 0.0178(11) -0.0012(8) 0.0001(8) -0.0026(8)
O4 0.0167(11) 0.0276(13) 0.0164(11) -0.0067(10) 0.0027(9) -0.0078(10)
O5 0.0177(11) 0.0226(12) 0.0171(11) -0.0050(9) -0.0014(9) -0.0059(9)
O6 0.0089(9) 0.0112(10) 0.0126(10) -0.0020(8) 0.0002(8) -0.0036(8)
O7 0.0092(10) 0.0171(11) 0.0135(10) -0.0026(8) -0.0001(8) -0.0047(8)
O8 0.0082(9) 0.0116(10) 0.0145(10) -0.0019(8) 0.0001(8) -0.0026(8)
O9 0.0203(12) 0.0293(13) 0.0157(11) -0.0109(10) 0.0024(9) -0.0071(10)
O10 0.0205(12) 0.0140(11) 0.0302(14) -0.0009(10) -0.0028(10) -0.0035(9)
C1 0.0236(17) 0.0235(17) 0.0226(17) -0.0069(14) 0.0000(14) -0.0055(14)
C2 0.0253(18) 0.033(2) 0.0246(19) -0.0134(16) 0.0025(15) -0.0047(15)
C3 0.0203(17) 0.040(2) 0.0185(17) -0.0071(15) 0.0027(13) -0.0075(15)
C4 0.0157(16) 0.0218(17) 0.0168(16) 0.0017(13) -0.0023(12) -0.0047(13)
C5 0.0232(17) 0.032(2) 0.0204(17) 0.0065(15) 0.0002(14) -0.0127(15)
C6 0.030(2) 0.029(2) 0.029(2) 0.0124(16) -0.0068(16) -0.0172(16)
C7 0.0302(19) 0.0173(16) 0.031(2) 0.0039(14) -0.0081(16) -0.0113(14)
C8 0.0175(15) 0.0162(15) 0.0191(16) 0.0001(12) -0.0053(12) -0.0055(12)
C9 0.0245(17) 0.0153(16) 0.038(2) -0.0122(15) -0.0084(15) -0.0009(13)
C10 0.0275(19) 0.0267(19) 0.031(2) -0.0158(16) -0.0032(16) 0.0034(15)
C11 0.0218(17) 0.0261(18) 0.0230(18) -0.0066(14) 0.0031(14) -0.0036(14)
N1 0.0182(13) 0.0205(14) 0.0158(13) -0.0035(11) 0.0019(11) -0.0075(11)
N2 0.0211(14) 0.0134(13) 0.0225(15) -0.0060(11) 0.0035(11) -0.0050(11)
N3 0.0181(13) 0.0157(13) 0.0162(13) 0.0008(10) -0.0001(10) -0.0070(10)
N4 0.0208(14) 0.0126(13) 0.0251(15) -0.0035(11) -0.0018(12) -0.0054(11)
N5 0.0182(13) 0.0248(15) 0.0136(13) -0.0009(11) 0.0018(10) -0.0075(11)

loop_
_atom_type_symbol
_atom_type_description
_atom_type_scat_dispersion_real
_atom_type_scat_dispersion_imag
_atom_type_scat_source
C C 0.0033 0.0016 'International Tables Vol C Tables 4.2.6.8 and 6.1.1.4'
H H 0.0000 0.0000 'International Tables Vol C Tables 4.2.6.8 and 6.1.1.4'
N N 0.0061 0.0033 'International Tables Vol C Tables 4.2.6.8 and 6.1.1.4'
O O 0.0106 0.0060 'International Tables Vol C Tables 4.2.6.8 and 6.1.1.4'
Cu Cu 0.3201 1.2651 'International Tables Vol C Tables 4.2.6.8 and 6.1.1.4'
Mo Mo -1.6832 0.6857 'International Tables Vol C Tables 4.2.6.8 and 6.1.1.4'

loop_
_geom_angle_atom_site_label_1
_geom_angle_atom_site_label_2
_geom_angle_atom_site_label_3
_geom_angle
_geom_angle_site_symmetry_1
_geom_angle_site_symmetry_3
O5 Mo1 O2 103.16(12) . .
O5 Mo1 O7 98.58(11) . 2_566
O2 Mo1 O7 100.26(10) . 2_566
O5 Mo1 O3 99.04(10) . .
O2 Mo1 O3 85.42(10) . .
O7 Mo1 O3 159.72(10) 2_566 .
O5 Mo1 O6 92.97(11) . .
O2 Mo1 O6 155.40(10) . .
O7 Mo1 O6 95.47(9) 2_566 .
O3 Mo1 O6 73.66(9) . .
O5 Mo1 O6 164.62(10) . 2_566
O2 Mo1 O6 91.84(10) . 2_566
O7 Mo1 O6 75.05(9) 2_566 2_566
O3 Mo1 O6 85.38(8) . 2_566
O6 Mo1 O6 74.03(9) . 2_566
O4 Mo2 O1 103.97(13) . .
O4 Mo2 O3 100.94(11) . 2_466
O1 Mo2 O3 94.73(11) . 2_466
O4 Mo2 O7 89.52(11) . .
O1 Mo2 O7 100.36(10) . .
O3 Mo2 O7 159.03(10) 2_466 .
O4 Mo2 O8 157.81(10) . .
O1 Mo2 O8 92.75(10) . .
O3 Mo2 O8 91.96(9) 2_466 .
O7 Mo2 O8 72.97(9) . .
O4 Mo2 O8 92.95(11) . 2_466
O1 Mo2 O8 161.45(10) . 2_466
O3 Mo2 O8 74.31(9) 2_466 2_466
O7 Mo2 O8 87.15(8) . 2_466
O8 Mo2 O8 73.10(9) . 2_466
O9 Mo3 O10 103.62(13) . .
O9 Mo3 O8 104.79(11) . .
O10 Mo3 O8 103.59(11) . .
O9 Mo3 O6 102.27(11) . .
O10 Mo3 O6 102.27(11) . .
O8 Mo3 O6 136.54(10) . .
O9 Mo3 O3 89.83(11) . .
O10 Mo3 O3 166.37(11) . .
O8 Mo3 O3 74.48(9) . .
O6 Mo3 O3 72.23(8) . .
O9 Mo3 O7 168.32(11) . .
O10 Mo3 O7 88.01(11) . .
O8 Mo3 O7 72.99(9) . .
O6 Mo3 O7 73.65(8) . .
O3 Mo3 O7 78.50(9) . .
O2 Cu1 N3 166.18(11) 2_466 .
O2 Cu1 N2 97.18(12) 2_466 .
N3 Cu1 N2 79.07(13) . .
O2 Cu1 N1 102.00(12) 2_466 .
N3 Cu1 N1 78.99(12) . .
N2 Cu1 N1 156.27(12) . .
O2 Cu1 O1 92.99(10) 2_466 .
N3 Cu1 O1 100.83(11) . .
N2 Cu1 O1 105.69(11) . .
N1 Cu1 O1 87.25(11) . .
Mo2 O1 Cu1 128.56(13) . .
Mo1 O2 Cu1 147.75(14) . 2_466
Mo2 O3 Mo1 154.23(13) 2_466 .
Mo2 O3 Mo3 104.09(10) 2_466 .
Mo1 O3 Mo3 100.75(9) . .
Mo3 O6 Mo1 107.56(10) . .
Mo3 O6 Mo1 103.07(9) . 2_566
Mo1 O6 Mo1 105.97(9) . 2_566
Mo1 O7 Mo2 152.64(13) 2_566 .
Mo1 O7 Mo3 105.92(10) 2_566 .
Mo2 O7 Mo3 101.41(9) . .
Mo3 O8 Mo2 108.12(10) . .
Mo3 O8 Mo2 102.92(10) . 2_466
Mo2 O8 Mo2 106.90(9) . 2_466
N1 C1 C2 111.1(3) . .
C3 C2 C1 105.8(3) . .
N5 C3 C2 107.1(3) . .
N3 C4 C5 121.7(3) . .
N3 C4 N5 111.5(3) . .
C5 C4 N5 126.8(3) . .
C4 C5 C6 116.5(4) . .
C7 C6 C5 121.8(3) . .
C6 C7 C8 117.2(4) . .
N3 C8 C7 121.5(3) . .
N3 C8 N4 111.6(3) . .
C7 C8 N4 126.8(3) . .
C10 C9 N4 107.5(3) . .
C9 C10 C11 106.1(3) . .
N2 C11 C10 110.4(3) . .
C1 N1 N5 105.2(3) . .
C1 N1 Cu1 142.2(3) . .
N5 N1 Cu1 112.2(2) . .
C11 N2 N4 105.8(3) . .
C11 N2 Cu1 141.3(3) . .
N4 N2 Cu1 112.9(2) . .
C8 N3 C4 121.2(3) . .
C8 N3 Cu1 119.0(2) . .
C4 N3 Cu1 119.8(2) . .
C9 N4 N2 110.3(3) . .
C9 N4 C8 132.7(3) . .
N2 N4 C8 116.8(3) . .
C3 N5 N1 110.7(3) . .
C3 N5 C4 132.0(3) . .
N1 N5 C4 117.4(3) . .

loop_
_geom_bond_atom_site_label_1
_geom_bond_atom_site_label_2
_geom_bond_distance
_geom_bond_site_symmetry_2
Mo1 O5 1.700(3) .
Mo1 O2 1.766(2) .
Mo1 O7 1.880(2) 2_566
Mo1 O3 2.028(3) .
Mo1 O6 2.078(2) .
Mo1 O6 2.282(2) 2_566
Mo2 O4 1.705(3) .
Mo2 O1 1.728(2) .
Mo2 O3 1.911(2) 2_466
Mo2 O7 2.032(2) .
Mo2 O8 2.196(2) .
Mo2 O8 2.220(2) 2_466
Mo3 O9 1.705(3) .
Mo3 O10 1.727(3) .
Mo3 O8 1.926(2) .
Mo3 O6 1.962(2) .
Mo3 O3 2.202(2) .
Mo3 O7 2.280(2) .
Cu1 O2 1.894(2) 2_466
Cu1 N3 1.948(3) .
Cu1 N2 1.986(3) .
Cu1 N1 2.014(3) .
Cu1 O1 2.347(3) .
O2 Cu1 1.894(2) 2_466
O3 Mo2 1.911(2) 2_466
O6 Mo1 2.282(2) 2_566
O7 Mo1 1.880(2) 2_566
O8 Mo2 2.220(2) 2_466
C1 N1 1.324(5) .
C1 C2 1.405(5) .
C2 C3 1.363(6) .
C3 N5 1.362(5) .
C4 N3 1.331(4) .
C4 C5 1.383(5) .
C4 N5 1.398(5) .
C5 C6 1.399(6) .
C6 C7 1.379(6) .
C7 C8 1.383(5) .
C8 N3 1.330(4) .
C8 N4 1.394(5) .
C9 C10 1.357(6) .
C9 N4 1.361(5) .
C10 C11 1.405(5) .
C11 N2 1.328(5) .
N1 N5 1.379(4) .
N2 N4 1.374(4) .
